data_4125907
loop_
_publ_author_name
'Zhang, Zhongyin'
'Wang, Jinxin'
'Li, Jian'
'Yang, Fan'
'Liu, Guodu'
'Tang, Wenjun'
'He, Weiwei'
'Fu, Jian-Jun'
'Shen, Yun-Heng'
'Li, Ang'
'Zhang, Wei-Dong'

_publ_section_title
;
 Total Synthesis and Stereochemical Assignment of Delavatine A:
 Rh-Catalyzed Asymmetric Hydrogenation of Indene-Type Tetrasubstituted
 Olefins and Kinetic Resolution through Pd-Catalyzed Triflamide-Directed
 C-H Olefination.
;
_journal_issue 15
_journal_name_full 'Journal of the American Chemical Society'
_journal_page_first 5558
_journal_page_last 5567
_journal_paper_doi 10.1021/jacs.7b01718
_journal_volume 139
_journal_year 2017
_chemical_absolute_configuration ad
_chemical_formula_sum 'C26 H25 O3 P'
_chemical_formula_weight 416.43
_chemical_name_systematic
; 
 ? 
;
_space_group_crystal_system orthorhombic
_space_group_IT_number 19
_space_group_name_Hall 'P 2ac 2ab'
_space_group_name_H-M_alt 'P 21 21 21'
_symmetry_space_group_name_Hall 'P 2ac 2ab'
_symmetry_space_group_name_H-M 'P 21 21 21'
_atom_sites_solution_hydrogens geom
_audit_creation_method SHELXL-2013
_cell_angle_alpha 90
_cell_angle_beta 90
_cell_angle_gamma 90
_cell_formula_units_Z 4
_cell_length_a 8.1168(7)
_cell_length_b 9.4474(9)
_cell_length_c 29.166(3)
_cell_measurement_reflns_used 3282
_cell_measurement_temperature 293(2)
_cell_measurement_theta_max 44.825
_cell_measurement_theta_min 5.137
_cell_volume 2236.5(4)
_computing_cell_refinement 'Bruker SMART'
_computing_data_collection 'Bruker SMART'
_computing_data_reduction 'Bruker SHELXTL'
_computing_molecular_graphics 'Bruker SHELXTL'
_computing_publication_material 'Bruker SHELXTL'
_computing_structure_refinement 'SHELXL-2013 (Sheldrick, 2013)'
_computing_structure_solution 'Bruker SHELXTL'
_diffrn_ambient_temperature 293(2)
_diffrn_measured_fraction_theta_full 0.999
_diffrn_measured_fraction_theta_max 0.999
_diffrn_measurement_device_type 'CCD area detector'
_diffrn_measurement_method 'phi and omega scans'
_diffrn_radiation_type MoK\a
_diffrn_radiation_wavelength 0.71073
_diffrn_reflns_av_R_equivalents 0.0422
_diffrn_reflns_av_unetI/netI 0.0407
_diffrn_reflns_Laue_measured_fraction_full 0.999
_diffrn_reflns_Laue_measured_fraction_max 0.999
_diffrn_reflns_limit_h_max 8
_diffrn_reflns_limit_h_min -9
_diffrn_reflns_limit_k_max 11
_diffrn_reflns_limit_k_min -7
_diffrn_reflns_limit_l_max 35
_diffrn_reflns_limit_l_min -33
_diffrn_reflns_number 12854
_diffrn_reflns_point_group_measured_fraction_full 1.000
_diffrn_reflns_point_group_measured_fraction_max 1.000
_diffrn_reflns_theta_full 25.242
_diffrn_reflns_theta_max 25.494
_diffrn_reflns_theta_min 2.266
_exptl_absorpt_coefficient_mu 0.147
_exptl_absorpt_correction_T_max 0.7456
_exptl_absorpt_correction_T_min 0.6664
_exptl_absorpt_correction_type multi-scan
_exptl_absorpt_process_details sadabs
_exptl_crystal_colour colorless
_exptl_crystal_density_diffrn 1.237
_exptl_crystal_description prismatic
_exptl_crystal_F_000 880
_exptl_crystal_size_max 0.170
_exptl_crystal_size_mid 0.130
_exptl_crystal_size_min 0.080
_refine_diff_density_max 0.289
_refine_diff_density_min -0.177
_refine_diff_density_rms 0.042
_refine_ls_abs_structure_details
; 
 Flack x determined using 1374 quotients [(I+)-(I-)]/[(I+)+(I-)] 
 (Parsons and Flack (2004), Acta Cryst. A60, s61). 
;
_refine_ls_abs_structure_Flack -0.07(6)
_refine_ls_extinction_method none
_refine_ls_goodness_of_fit_ref 1.025
_refine_ls_hydrogen_treatment constr
_refine_ls_matrix_type full
_refine_ls_number_parameters 275
_refine_ls_number_reflns 4159
_refine_ls_number_restraints 0
_refine_ls_restrained_S_all 1.025
_refine_ls_R_factor_all 0.0556
_refine_ls_R_factor_gt 0.0470
_refine_ls_shift/su_max 0.001
_refine_ls_shift/su_mean 0.000
_refine_ls_structure_factor_coef Fsqd
_refine_ls_weighting_details 'w=1/[\s^2^(Fo^2^)+(0.0798P)^2^] where P=(Fo^2^+2Fc^2^)/3'
_refine_ls_weighting_scheme calc
_refine_ls_wR_factor_gt 0.1177
_refine_ls_wR_factor_ref 0.1236
_reflns_Friedel_coverage 0.731
_reflns_Friedel_fraction_full 1.000
_reflns_Friedel_fraction_max 1.000
_reflns_number_gt 3620
_reflns_number_total 4159
_reflns_threshold_expression 'I > 2\s(I)'
_cod_data_source_file ja7b01718_si_008.cif
_cod_data_source_block cd16773
_cod_depositor_comments 'Adding full bibliography for 4125903--4125907.cif.'
_cod_database_code 4125907
_shelx_space_group_comment
; 
The symmetry employed for this shelxl refinement is uniquely defined 
by the following loop, which should always be used as a source of 
symmetry information in preference to the above space-group names. 
They are only intended as comments. 
;
_shelx_estimated_absorpt_t_min 0.975
_shelx_estimated_absorpt_t_max 0.988
_shelxl_version_number 2013-4

loop_
_space_group_symop_operation_xyz
'x, y, z'
'-x+1/2, -y, z+1/2'
'-x, y+1/2, -z+1/2'
'x+1/2, -y+1/2, -z'

loop_
_atom_site_label
_atom_site_type_symbol
_atom_site_fract_x
_atom_site_fract_y
_atom_site_fract_z
_atom_site_U_iso_or_equiv
_atom_site_adp_type
_atom_site_occupancy
_atom_site_site_symmetry_order
_atom_site_calc_flag
_atom_site_refinement_flags_posn
_atom_site_refinement_flags_adp
P1 P -0.12207(10) 0.75744(8) 0.77391(2) 0.0406(2) Uani 1 1 d . .
O1 O 0.1787(3) 0.7097(3) 0.80740(8) 0.0564(7) Uani 1 1 d . .
O2 O -0.1682(4) 0.8424(3) 0.73365(8) 0.0713(8) Uani 1 1 d . .
O3 O -0.2812(3) 0.9953(3) 0.83794(10) 0.0679(8) Uani 1 1 d . .
C1 C 0.0783(4) 0.6725(4) 0.76885(13) 0.0579(9) Uani 1 1 d . .
H1A H 0.0645 0.5705 0.7677 0.070 Uiso 1 1 calc R U
H1B H 0.1316 0.7026 0.7407 0.070 Uiso 1 1 calc R U
C2 C 0.1083(4) 0.8115(3) 0.83389(10) 0.0395(7) Uani 1 1 d . .
C3 C -0.0532(4) 0.8507(3) 0.82396(10) 0.0386(7) Uani 1 1 d . .
C4 C -0.1231(4) 0.9591(3) 0.85000(10) 0.0440(7) Uani 1 1 d . .
C5 C -0.0359(4) 1.0226(4) 0.88480(11) 0.0453(8) Uani 1 1 d . .
H5 H -0.0853 1.0925 0.9025 0.054 Uiso 1 1 calc R U
C6 C 0.1273(4) 0.9823(3) 0.89368(10) 0.0406(7) Uani 1 1 d . .
C7 C 0.1981(4) 0.8753(3) 0.86841(11) 0.0443(8) Uani 1 1 d . .
H7 H 0.3054 0.8463 0.8745 0.053 Uiso 1 1 calc R U
C8 C 0.2243(4) 1.0573(4) 0.92992(11) 0.0431(8) Uani 1 1 d . .
C9 C 0.2721(4) 1.1995(4) 0.92263(11) 0.0444(8) Uani 1 1 d . .
C10 C 0.2367(4) 1.2751(4) 0.88147(11) 0.0502(8) Uani 1 1 d . .
H10 H 0.1790 1.2299 0.8581 0.060 Uiso 1 1 calc R U
C11 C 0.2852(5) 1.4120(4) 0.87548(15) 0.0645(10) Uani 1 1 d . .
H11 H 0.2608 1.4591 0.8483 0.077 Uiso 1 1 calc R U
C12 C 0.3727(6) 1.4821(5) 0.91067(16) 0.0783(12) Uani 1 1 d . .
H12 H 0.4034 1.5762 0.9068 0.094 Uiso 1 1 calc R U
C13 C 0.4121(5) 1.4141(5) 0.94962(15) 0.0719(12) Uani 1 1 d . .
H13 H 0.4709 1.4620 0.9722 0.086 Uiso 1 1 calc R U
C14 C 0.3660(4) 1.2704(4) 0.95728(11) 0.0558(9) Uani 1 1 d . .
C15 C 0.4088(5) 1.1972(5) 0.99706(12) 0.0642(11) Uani 1 1 d . .
H15 H 0.4698 1.2438 1.0195 0.077 Uiso 1 1 calc R U
C16 C 0.3642(5) 1.0589(5) 1.00436(11) 0.0579(10) Uani 1 1 d . .
C17 C 0.4080(7) 0.9842(6) 1.04528(13) 0.0861(15) Uani 1 1 d . .
H17 H 0.4718 1.0292 1.0674 0.103 Uiso 1 1 calc R U
C18 C 0.3584(7) 0.8503(6) 1.05229(15) 0.0900(16) Uani 1 1 d . .
H18 H 0.3876 0.8042 1.0793 0.108 Uiso 1 1 calc R U
C19 C 0.2625(6) 0.7787(6) 1.01921(14) 0.0821(14) Uani 1 1 d . .
H19 H 0.2276 0.6866 1.0248 0.098 Uiso 1 1 calc R U
C20 C 0.2211(5) 0.8434(5) 0.97943(13) 0.0634(10) Uani 1 1 d . .
H20 H 0.1602 0.7942 0.9576 0.076 Uiso 1 1 calc R U
C21 C 0.2694(4) 0.9860(4) 0.97043(10) 0.0489(8) Uani 1 1 d . .
C22 C -0.3601(5) 1.1020(5) 0.86401(17) 0.0955(18) Uani 1 1 d . .
H22A H -0.3640 1.0738 0.8956 0.143 Uiso 1 1 calc R U
H22B H -0.4701 1.1157 0.8528 0.143 Uiso 1 1 calc R U
H22C H -0.2995 1.1889 0.8613 0.143 Uiso 1 1 calc R U
C23 C -0.2756(4) 0.6238(4) 0.78828(13) 0.0506(9) Uani 1 1 d . .
C24 C -0.3046(7) 0.5357(5) 0.74534(18) 0.0999(17) Uani 1 1 d . .
H24A H -0.3926 0.4699 0.7508 0.150 Uiso 1 1 calc R U
H24B H -0.2059 0.4847 0.7378 0.150 Uiso 1 1 calc R U
H24C H -0.3335 0.5969 0.7203 0.150 Uiso 1 1 calc R U
C25 C -0.4306(6) 0.6970(6) 0.8036(3) 0.137(3) Uani 1 1 d . .
H25A H -0.5125 0.6275 0.8112 0.206 Uiso 1 1 calc R U
H25B H -0.4708 0.7562 0.7793 0.206 Uiso 1 1 calc R U
H25C H -0.4075 0.7540 0.8301 0.206 Uiso 1 1 calc R U
C26 C -0.2105(8) 0.5242(5) 0.82580(17) 0.0940(16) Uani 1 1 d . .
H26A H -0.1826 0.5784 0.8525 0.141 Uiso 1 1 calc R U
H26B H -0.1143 0.4758 0.8148 0.141 Uiso 1 1 calc R U
H26C H -0.2939 0.4562 0.8335 0.141 Uiso 1 1 calc R U

loop_
_atom_site_aniso_label
_atom_site_aniso_U_11
_atom_site_aniso_U_22
_atom_site_aniso_U_33
_atom_site_aniso_U_23
_atom_site_aniso_U_13
_atom_site_aniso_U_12
P1 0.0490(4) 0.0363(4) 0.0366(4) -0.0034(4) -0.0004(3) -0.0048(4)
O1 0.0484(12) 0.0582(15) 0.0625(14) -0.0248(13) -0.0015(11) 0.0109(11)
O2 0.111(2) 0.0574(15) 0.0459(14) 0.0066(12) -0.0127(14) -0.0105(16)
O3 0.0428(13) 0.0764(18) 0.0846(18) -0.0337(16) -0.0170(13) 0.0236(13)
C1 0.055(2) 0.061(2) 0.058(2) -0.0247(19) 0.0077(17) -0.0017(18)
C2 0.0397(15) 0.0353(14) 0.0434(16) -0.0057(13) 0.0046(14) 0.0054(14)
C3 0.0393(16) 0.0386(16) 0.0380(16) -0.0053(14) -0.0014(13) -0.0020(14)
C4 0.0369(15) 0.0448(17) 0.0505(17) -0.0094(15) -0.0006(15) 0.0024(16)
C5 0.0433(16) 0.0467(18) 0.0459(18) -0.0155(15) 0.0016(14) 0.0082(16)
C6 0.0420(15) 0.0423(16) 0.0374(15) -0.0039(13) -0.0015(14) -0.0006(16)
C7 0.0365(16) 0.0471(18) 0.0493(18) -0.0050(16) -0.0018(14) 0.0069(15)
C8 0.0387(16) 0.053(2) 0.0372(16) -0.0090(15) -0.0018(13) 0.0032(15)
C9 0.0388(16) 0.0521(19) 0.0423(17) -0.0127(15) 0.0005(14) 0.0021(15)
C10 0.0475(17) 0.059(2) 0.0446(18) -0.0075(16) -0.0015(14) 0.0029(17)
C11 0.065(2) 0.062(2) 0.066(2) 0.006(2) 0.002(2) 0.000(2)
C12 0.083(3) 0.060(2) 0.093(3) -0.006(2) -0.003(3) -0.020(3)
C13 0.068(3) 0.069(3) 0.079(3) -0.021(2) -0.012(2) -0.019(2)
C14 0.0483(18) 0.067(2) 0.0517(18) -0.0181(18) -0.0023(15) -0.001(2)
C15 0.058(2) 0.087(3) 0.047(2) -0.021(2) -0.0132(17) -0.002(2)
C16 0.059(2) 0.076(3) 0.0392(18) -0.0089(17) -0.0084(17) 0.013(2)
C17 0.103(4) 0.109(4) 0.047(2) -0.005(3) -0.016(2) 0.028(3)
C18 0.121(4) 0.100(4) 0.048(2) 0.006(2) -0.009(3) 0.041(4)
C19 0.108(4) 0.079(3) 0.059(3) 0.016(2) 0.004(2) 0.019(3)
C20 0.073(3) 0.064(3) 0.053(2) 0.0031(19) 0.0006(19) 0.007(2)
C21 0.0486(19) 0.060(2) 0.0380(17) -0.0054(16) 0.0008(14) 0.0088(18)
C22 0.058(2) 0.104(4) 0.124(4) -0.054(3) -0.023(3) 0.040(3)
C23 0.0439(18) 0.0445(18) 0.064(2) -0.0028(17) 0.0035(16) -0.0075(16)
C24 0.125(4) 0.079(3) 0.095(3) -0.019(3) -0.025(3) -0.044(3)
C25 0.049(2) 0.078(3) 0.284(9) -0.008(5) 0.042(4) -0.006(3)
C26 0.128(4) 0.070(3) 0.084(3) 0.022(3) -0.001(3) -0.026(3)

loop_
_atom_type_symbol
_atom_type_description
_atom_type_scat_dispersion_real
_atom_type_scat_dispersion_imag
_atom_type_scat_source
C C 0.0033 0.0016 'International Tables Vol C Tables 4.2.6.8 and 6.1.1.4'
H H 0.0000 0.0000 'International Tables Vol C Tables 4.2.6.8 and 6.1.1.4'
O O 0.0106 0.0060 'International Tables Vol C Tables 4.2.6.8 and 6.1.1.4'
P P 0.1023 0.0942 'International Tables Vol C Tables 4.2.6.8 and 6.1.1.4'

loop_
_geom_angle_atom_site_label_1
_geom_angle_atom_site_label_2
_geom_angle_atom_site_label_3
_geom_angle
O2 P1 C3 117.43(15)
O2 P1 C1 113.79(19)
C3 P1 C1 90.23(15)
O2 P1 C23 112.81(17)
C3 P1 C23 111.48(15)
C1 P1 C23 108.91(18)
C2 O1 C1 112.4(3)
C4 O3 C22 117.5(3)
O1 C1 P1 109.7(2)
O1 C1 H1A 109.7
P1 C1 H1A 109.7
O1 C1 H1B 109.7
P1 C1 H1B 109.7
H1A C1 H1B 108.2
O1 C2 C7 120.1(3)
O1 C2 C3 117.8(3)
C7 C2 C3 122.1(3)
C2 C3 C4 117.7(3)
C2 C3 P1 109.4(2)
C4 C3 P1 132.5(2)
O3 C4 C5 124.2(3)
O3 C4 C3 115.0(3)
C5 C4 C3 120.8(3)
C4 C5 C6 120.3(3)
C4 C5 H5 119.8
C6 C5 H5 119.8
C7 C6 C5 119.6(3)
C7 C6 C8 120.4(3)
C5 C6 C8 119.9(3)
C6 C7 C2 119.4(3)
C6 C7 H7 120.3
C2 C7 H7 120.3
C21 C8 C9 120.6(3)
C21 C8 C6 120.2(3)
C9 C8 C6 119.2(3)
C8 C9 C10 123.2(3)
C8 C9 C14 119.0(3)
C10 C9 C14 117.8(3)
C11 C10 C9 121.7(3)
C11 C10 H10 119.2
C9 C10 H10 119.2
C10 C11 C12 119.8(4)
C10 C11 H11 120.1
C12 C11 H11 120.1
C13 C12 C11 120.6(4)
C13 C12 H12 119.7
C11 C12 H12 119.7
C12 C13 C14 121.7(4)
C12 C13 H13 119.1
C14 C13 H13 119.1
C15 C14 C13 122.5(3)
C15 C14 C9 119.2(3)
C13 C14 C9 118.3(3)
C16 C15 C14 122.4(3)
C16 C15 H15 118.8
C14 C15 H15 118.8
C15 C16 C17 122.2(4)
C15 C16 C21 119.5(3)
C17 C16 C21 118.2(4)
C18 C17 C16 121.1(5)
C18 C17 H17 119.4
C16 C17 H17 119.4
C17 C18 C19 120.8(4)
C17 C18 H18 119.6
C19 C18 H18 119.6
C20 C19 C18 120.4(5)
C20 C19 H19 119.8
C18 C19 H19 119.8
C19 C20 C21 121.0(4)
C19 C20 H20 119.5
C21 C20 H20 119.5
C8 C21 C20 122.3(3)
C8 C21 C16 119.4(3)
C20 C21 C16 118.4(3)
O3 C22 H22A 109.5
O3 C22 H22B 109.5
H22A C22 H22B 109.5
O3 C22 H22C 109.5
H22A C22 H22C 109.5
H22B C22 H22C 109.5
C25 C23 C24 111.5(4)
C25 C23 C26 111.0(4)
C24 C23 C26 107.7(3)
C25 C23 P1 108.8(3)
C24 C23 P1 107.2(3)
C26 C23 P1 110.6(3)
C23 C24 H24A 109.5
C23 C24 H24B 109.5
H24A C24 H24B 109.5
C23 C24 H24C 109.5
H24A C24 H24C 109.5
H24B C24 H24C 109.5
C23 C25 H25A 109.5
C23 C25 H25B 109.5
H25A C25 H25B 109.5
C23 C25 H25C 109.5
H25A C25 H25C 109.5
H25B C25 H25C 109.5
C23 C26 H26A 109.5
C23 C26 H26B 109.5
H26A C26 H26B 109.5
C23 C26 H26C 109.5
H26A C26 H26C 109.5
H26B C26 H26C 109.5

loop_
_geom_bond_atom_site_label_1
_geom_bond_atom_site_label_2
_geom_bond_distance
P1 O2 1.471(3)
P1 C3 1.795(3)
P1 C1 1.820(4)
P1 C23 1.823(3)
O1 C2 1.359(4)
O1 C1 1.432(4)
O3 C4 1.373(4)
O3 C22 1.416(4)
C1 H1A 0.9700
C1 H1B 0.9700
C2 C7 1.382(4)
C2 C3 1.392(4)
C3 C4 1.396(4)
C4 C5 1.375(4)
C5 C6 1.402(4)
C5 H5 0.9300
C6 C7 1.377(4)
C6 C8 1.496(4)
C7 H7 0.9300
C8 C21 1.409(5)
C8 C9 1.414(5)
C9 C10 1.427(5)
C9 C14 1.432(4)
C10 C11 1.363(5)
C10 H10 0.9300
C11 C12 1.413(6)
C11 H11 0.9300
C12 C13 1.344(6)
C12 H12 0.9300
C13 C14 1.425(6)
C13 H13 0.9300
C14 C15 1.395(5)
C15 C16 1.373(6)
C15 H15 0.9300
C16 C17 1.431(6)
C16 C21 1.430(5)
C17 C18 1.343(8)
C17 H17 0.9300
C18 C19 1.412(7)
C18 H18 0.9300
C19 C20 1.354(5)
C19 H19 0.9300
C20 C21 1.428(6)
C20 H20 0.9300
C22 H22A 0.9600
C22 H22B 0.9600
C22 H22C 0.9600
C23 C25 1.503(6)
C23 C24 1.522(6)
C23 C26 1.537(6)
C24 H24A 0.9600
C24 H24B 0.9600
C24 H24C 0.9600
C25 H25A 0.9600
C25 H25B 0.9600
C25 H25C 0.9600
C26 H26A 0.9600
C26 H26B 0.9600
C26 H26C 0.9600

loop_
_geom_torsion_atom_site_label_1
_geom_torsion_atom_site_label_2
_geom_torsion_atom_site_label_3
_geom_torsion_atom_site_label_4
_geom_torsion
C2 O1 C1 P1 -8.2(4)
O2 P1 C1 O1 125.6(3)
C3 P1 C1 O1 5.2(3)
C23 P1 C1 O1 -107.6(3)
C1 O1 C2 C7 -170.2(3)
C1 O1 C2 C3 7.8(4)
O1 C2 C3 C4 -177.5(3)
C7 C2 C3 C4 0.5(5)
O1 C2 C3 P1 -3.5(4)
C7 C2 C3 P1 174.5(3)
O2 P1 C3 C2 -118.4(2)
C1 P1 C3 C2 -1.2(3)
C23 P1 C3 C2 109.3(2)
O2 P1 C3 C4 54.4(4)
C1 P1 C3 C4 171.5(3)
C23 P1 C3 C4 -78.0(3)
C22 O3 C4 C5 -1.9(5)
C22 O3 C4 C3 178.3(4)
C2 C3 C4 O3 178.6(3)
P1 C3 C4 O3 6.3(5)
C2 C3 C4 C5 -1.2(5)
P1 C3 C4 C5 -173.5(3)
O3 C4 C5 C6 -177.7(3)
C3 C4 C5 C6 2.1(5)
C4 C5 C6 C7 -2.3(5)
C4 C5 C6 C8 176.7(3)
C5 C6 C7 C2 1.5(5)
C8 C6 C7 C2 -177.4(3)
O1 C2 C7 C6 177.3(3)
C3 C2 C7 C6 -0.7(5)
C7 C6 C8 C21 -69.1(4)
C5 C6 C8 C21 111.9(4)
C7 C6 C8 C9 109.8(4)
C5 C6 C8 C9 -69.1(4)
C21 C8 C9 C10 177.0(3)
C6 C8 C9 C10 -1.9(5)
C21 C8 C9 C14 -0.6(5)
C6 C8 C9 C14 -179.5(3)
C8 C9 C10 C11 -179.7(3)
C14 C9 C10 C11 -2.1(5)
C9 C10 C11 C12 -0.1(6)
C10 C11 C12 C13 1.6(7)
C11 C12 C13 C14 -0.8(7)
C12 C13 C14 C15 178.6(4)
C12 C13 C14 C9 -1.5(6)
C8 C9 C14 C15 0.5(5)
C10 C9 C14 C15 -177.2(3)
C8 C9 C14 C13 -179.4(3)
C10 C9 C14 C13 2.8(5)
C13 C14 C15 C16 179.9(4)
C9 C14 C15 C16 0.0(6)
C14 C15 C16 C17 -179.8(4)
C14 C15 C16 C21 -0.4(6)
C15 C16 C17 C18 177.9(5)
C21 C16 C17 C18 -1.6(7)
C16 C17 C18 C19 0.5(8)
C17 C18 C19 C20 1.1(8)
C18 C19 C20 C21 -1.6(7)
C9 C8 C21 C20 178.9(3)
C6 C8 C21 C20 -2.2(5)
C9 C8 C21 C16 0.1(5)
C6 C8 C21 C16 179.1(3)
C19 C20 C21 C8 -178.2(3)
C19 C20 C21 C16 0.5(6)
C15 C16 C21 C8 0.4(5)
C17 C16 C21 C8 179.8(4)
C15 C16 C21 C20 -178.4(4)
C17 C16 C21 C20 1.0(6)
O2 P1 C23 C25 -66.2(4)
C3 P1 C23 C25 68.4(4)
C1 P1 C23 C25 166.4(4)
O2 P1 C23 C24 54.5(3)
C3 P1 C23 C24 -170.9(3)
C1 P1 C23 C24 -72.9(3)
O2 P1 C23 C26 171.6(3)
C3 P1 C23 C26 -53.8(3)
C1 P1 C23 C26 44.3(3)
